data_2205266
loop_
_publ_author_name
'Fu, Ai-Yun'
'Wang, Da-Qi'

_publ_section_title
;
 Tris(pyridine-2-carboxylato-\k^2^<i>O</i>,<i>N</i>)cobalt(III)
 monohydrate
;
_journal_issue 3
_journal_name_full 'Acta Crystallographica Section E'
_journal_page_first m481
_journal_page_last m482
_journal_paper_doi 10.1107/S160053680500317X
_journal_volume 61
_journal_year 2005
_chemical_formula_iupac '[Co (C6 H4 N1 O2)3], H2 O'
_chemical_formula_moiety 'C18 H12 Co N3 O6, H2 O'
_chemical_formula_sum 'C18 H14 Co N3 O7'
_chemical_formula_weight 443.25
_chemical_name_systematic
;
Tris(pyridine-2-carboxylato-\k^2^0,N)cobalt(III) monohydrate
;
_space_group_IT_number 15
_symmetry_cell_setting monoclinic
_symmetry_space_group_name_Hall '-C 2yc'
_symmetry_space_group_name_H-M 'C 1 2/c 1'
_atom_sites_solution_hydrogens geom
_atom_sites_solution_primary direct
_atom_sites_solution_secondary difmap
_audit_creation_method SHELXL-97
_cell_angle_alpha 90.00
_cell_angle_beta 95.829(10)
_cell_angle_gamma 90.00
_cell_formula_units_Z 8
_cell_length_a 29.654(18)
_cell_length_b 8.530(5)
_cell_length_c 13.801(8)
_cell_measurement_reflns_used 1193
_cell_measurement_temperature 298(2)
_cell_measurement_theta_max 20.267
_cell_measurement_theta_min 2.486
_cell_volume 3473(4)
_computing_cell_refinement 'SAINT (Bruker, 1997)'
_computing_data_collection 'SMART (Bruker, 1997)'
_computing_data_reduction SAINT
_computing_molecular_graphics 'SHELXTL (Sheldrick, 1997b)'
_computing_publication_material SHELXTL
_computing_structure_refinement 'SHELXL97 (Sheldrick, 1997a)'
_computing_structure_solution 'SHELXS97 (Sheldrick, 1997a)'
_diffrn_ambient_temperature 298(2)
_diffrn_measured_fraction_theta_full 0.998
_diffrn_measured_fraction_theta_max 0.998
_diffrn_measurement_device_type 'Bruker SMART CCD area-detector'
_diffrn_measurement_method '\f and \w'
_diffrn_radiation_monochromator graphite
_diffrn_radiation_source 'fine-focus sealed tube'
_diffrn_radiation_type MoK\a
_diffrn_radiation_wavelength 0.71073
_diffrn_reflns_av_R_equivalents 0.0587
_diffrn_reflns_av_sigmaI/netI 0.1032
_diffrn_reflns_limit_h_max 37
_diffrn_reflns_limit_h_min -25
_diffrn_reflns_limit_k_max 10
_diffrn_reflns_limit_k_min -10
_diffrn_reflns_limit_l_max 17
_diffrn_reflns_limit_l_min -14
_diffrn_reflns_number 9671
_diffrn_reflns_theta_full 26.47
_diffrn_reflns_theta_max 26.47
_diffrn_reflns_theta_min 1.38
_diffrn_standards_decay_% 0
_exptl_absorpt_coefficient_mu 1.039
_exptl_absorpt_correction_T_max 0.835
_exptl_absorpt_correction_T_min 0.760
_exptl_absorpt_correction_type multi-scan
_exptl_absorpt_process_details '(SADABS; Bruker, 1997)'
_exptl_crystal_colour 'dark red'
_exptl_crystal_density_diffrn 1.696
_exptl_crystal_density_method 'not measured'
_exptl_crystal_description prism
_exptl_crystal_F_000 1808
_exptl_crystal_size_max 0.28
_exptl_crystal_size_mid 0.25
_exptl_crystal_size_min 0.18
_refine_diff_density_max 0.754
_refine_diff_density_min -0.485
_refine_ls_extinction_method none
_refine_ls_goodness_of_fit_ref 0.954
_refine_ls_hydrogen_treatment mixed
_refine_ls_matrix_type full
_refine_ls_number_parameters 315
_refine_ls_number_reflns 3589
_refine_ls_number_restraints 3
_refine_ls_restrained_S_all 0.953
_refine_ls_R_factor_all 0.0967
_refine_ls_R_factor_gt 0.0501
_refine_ls_shift/su_max 0.001
_refine_ls_shift/su_mean 0.000
_refine_ls_structure_factor_coef Fsqd
_refine_ls_weighting_details 'calc w = 1/[\s^2^(Fo^2^)] where P = (Fo^2^+2Fc^2^)/3'
_refine_ls_weighting_scheme calc
_refine_ls_wR_factor_gt 0.0597
_refine_ls_wR_factor_ref 0.0656
_reflns_number_gt 2020
_reflns_number_total 3589
_reflns_threshold_expression I>2\s(I)
_cod_data_source_file hb6144.cif
_cod_data_source_block I
_cod_depositor_comments
;
The following automatic conversions were performed:
'_symmetry_cell_setting' value 'Monoclinic' changed to 'monoclinic'
according to '/home/saulius/struct/CIF-dictionaries/cif_core.dic'
dictionary named 'cif_core.dic' version 2.4.1 from 2010-06-29.

Automatic conversion script
Id: cif_fix_enum 1527 2010-12-29 10:47:43Z saulius 

The following automatic conversions were performed:

'_symmetry_cell_setting' value 'Monoclinic' changed to 'monoclinic'
according to /home/saulius/struct/CIF-dictionaries/cif_core.dic
dictionary named 'cif_core.dic' version 2.4.1 from 2010-06-29.

Automatic conversion script
Id: cif_fix_values 1715 2011-07-08 13:25:40Z adriana 
;
_cod_original_sg_symbol_H-M 'C 2/c'
_cod_database_code 2205266
_cod_database_fobs_code 2205266

loop_
_symmetry_equiv_pos_as_xyz
'x, y, z'
'-x, y, -z+1/2'
'x+1/2, y+1/2, z'
'-x+1/2, y+1/2, -z+1/2'
'-x, -y, -z'
'x, -y, z-1/2'
'-x+1/2, -y+1/2, -z'
'x+1/2, -y+1/2, z-1/2'

loop_
_atom_site_label
_atom_site_fract_x
_atom_site_fract_y
_atom_site_fract_z
_atom_site_U_iso_or_equiv
_atom_site_adp_type
_atom_site_calc_flag
_atom_site_refinement_flags
_atom_site_occupancy
_atom_site_type_symbol
Co1 0.387460(17) 0.21873(5) 0.87334(3) 0.03472(15) Uani d . 1 Co
N1 0.38357(9) 0.2424(3) 1.01036(17) 0.0309(7) Uani d . 1 N
N2 0.33464(9) 0.0897(3) 0.8503(2) 0.0329(7) Uani d . 1 N
N3 0.44347(10) 0.3284(3) 0.88006(17) 0.0339(7) Uani d . 1 N
O1 0.34972(8) 0.3952(3) 0.86091(15) 0.0385(6) Uani d . 1 O
O2 0.30261(9) 0.5311(3) 0.94475(18) 0.0604(8) Uani d . 1 O
O3 0.38711(8) 0.2182(3) 0.73697(15) 0.0405(6) Uani d . 1 O
O4 0.34080(9) 0.1683(3) 0.60350(17) 0.0628(9) Uani d . 1 O
O5 0.42424(8) 0.0394(3) 0.88591(15) 0.0402(6) Uani d . 1 O
O6 0.49517(9) -0.0402(3) 0.87981(19) 0.0582(8) Uani d . 1 O
O7 0.39030(12) 0.2557(3) 0.4458(2) 0.0775(9) Uani d D 1 O
C1 0.33287(13) 0.4382(4) 0.9402(3) 0.0420(10) Uani d . 1 C
C2 0.35444(12) 0.3561(4) 1.0286(3) 0.0342(9) Uani d . 1 C
C3 0.34641(15) 0.3915(5) 1.1230(3) 0.0491(12) Uani d . 1 C
C4 0.36846(16) 0.3099(5) 1.1984(3) 0.0537(12) Uani d . 1 C
C5 0.39892(15) 0.1985(5) 1.1794(3) 0.0476(11) Uani d . 1 C
C6 0.40585(13) 0.1656(5) 1.0840(3) 0.0402(10) Uani d . 1 C
C7 0.35117(14) 0.1619(4) 0.6921(3) 0.0398(10) Uani d . 1 C
C8 0.32015(12) 0.0820(4) 0.7549(3) 0.0338(9) Uani d . 1 C
C9 0.28190(15) 0.0059(5) 0.7221(3) 0.0514(12) Uani d . 1 C
C10 0.25745(16) -0.0690(5) 0.7857(4) 0.0600(14) Uani d . 1 C
C11 0.27208(15) -0.0663(5) 0.8828(4) 0.0550(12) Uani d . 1 C
C12 0.31034(14) 0.0165(5) 0.9128(3) 0.0436(11) Uani d . 1 C
C13 0.46680(14) 0.0627(5) 0.8806(2) 0.0386(10) Uani d . 1 C
C14 0.47919(12) 0.2304(4) 0.8786(2) 0.0348(9) Uani d . 1 C
C15 0.52188(14) 0.2874(5) 0.8750(3) 0.0444(10) Uani d . 1 C
C16 0.52897(16) 0.4446(6) 0.8730(3) 0.0495(12) Uani d . 1 C
C17 0.49301(17) 0.5447(6) 0.8751(3) 0.0471(11) Uani d . 1 C
C18 0.45050(15) 0.4823(5) 0.8784(3) 0.0441(11) Uani d . 1 C
H1 0.3284(10) 0.467(3) 1.132(2) 0.033(11) Uiso d . 1 H
H2 0.3611(10) 0.330(3) 1.262(2) 0.036(10) Uiso d . 1 H
H3 0.4144(10) 0.133(3) 1.231(2) 0.034(10) Uiso d . 1 H
H4 0.4270(10) 0.087(3) 1.0652(19) 0.033(10) Uiso d . 1 H
H5 0.2744(10) -0.002(3) 0.662(2) 0.022(10) Uiso d . 1 H
H6 0.2311(11) -0.119(4) 0.762(2) 0.041(11) Uiso d . 1 H
H7 0.2579(12) -0.123(4) 0.937(2) 0.063(12) Uiso d . 1 H
H8 0.3233(10) 0.022(3) 0.980(2) 0.035(10) Uiso d . 1 H
H9 0.5435(10) 0.216(3) 0.8729(19) 0.029(10) Uiso d . 1 H
H10 0.5576(11) 0.480(4) 0.867(2) 0.043(11) Uiso d . 1 H
H11 0.4935(11) 0.651(3) 0.873(2) 0.044(12) Uiso d . 1 H
H12 0.4244(11) 0.536(4) 0.881(2) 0.050 Uiso d . 1 H
H13 0.3733(9) 0.239(3) 0.4941(17) 0.050 Uiso d D 1 H
H14 0.4062(10) 0.170(2) 0.437(2) 0.050 Uiso d D 1 H

loop_
_atom_site_aniso_label
_atom_site_aniso_U_11
_atom_site_aniso_U_22
_atom_site_aniso_U_33
_atom_site_aniso_U_12
_atom_site_aniso_U_13
_atom_site_aniso_U_23
Co1 0.0297(3) 0.0420(3) 0.0324(3) -0.0001(3) 0.0031(2) -0.0001(2)
N1 0.0227(17) 0.040(2) 0.0297(17) -0.0024(15) 0.0000(14) 0.0025(14)
N2 0.0283(19) 0.0422(19) 0.0282(18) -0.0012(16) 0.0035(15) 0.0036(14)
N3 0.040(2) 0.0359(19) 0.0252(16) -0.0055(17) 0.0005(14) -0.0001(13)
O1 0.0356(16) 0.0473(16) 0.0327(15) 0.0046(13) 0.0036(12) 0.0017(12)
O2 0.0481(19) 0.069(2) 0.0633(18) 0.0272(17) 0.0013(15) -0.0047(15)
O3 0.0334(15) 0.0545(17) 0.0345(14) -0.0113(14) 0.0080(12) -0.0031(12)
O4 0.067(2) 0.090(2) 0.0303(15) -0.0214(17) 0.0028(15) -0.0026(14)
O5 0.0312(16) 0.0424(16) 0.0472(16) 0.0010(14) 0.0045(13) -0.0016(12)
O6 0.0414(19) 0.0473(18) 0.086(2) 0.0145(16) 0.0085(16) -0.0046(15)
O7 0.087(3) 0.060(2) 0.093(2) 0.0067(19) 0.0449(19) 0.0142(18)
C1 0.030(2) 0.044(3) 0.051(3) 0.003(2) -0.001(2) -0.002(2)
C2 0.028(2) 0.044(2) 0.031(2) 0.002(2) 0.0024(18) 0.0004(18)
C3 0.038(3) 0.054(3) 0.055(3) 0.008(2) 0.006(2) -0.013(2)
C4 0.057(3) 0.075(3) 0.029(3) -0.012(3) 0.004(2) -0.006(2)
C5 0.054(3) 0.053(3) 0.034(3) -0.009(2) -0.002(2) 0.003(2)
C6 0.034(3) 0.042(3) 0.043(3) 0.000(2) -0.001(2) 0.003(2)
C7 0.040(3) 0.043(3) 0.037(2) 0.004(2) 0.010(2) -0.0032(19)
C8 0.027(2) 0.035(2) 0.038(2) 0.0005(19) -0.0003(19) -0.0043(18)
C9 0.048(3) 0.065(3) 0.040(3) -0.007(3) 0.000(3) -0.007(2)
C10 0.038(3) 0.069(3) 0.073(4) -0.024(3) 0.003(3) -0.014(3)
C11 0.044(3) 0.064(3) 0.058(3) -0.015(3) 0.012(3) 0.003(2)
C12 0.035(3) 0.055(3) 0.041(3) -0.001(2) 0.005(2) 0.004(2)
C13 0.040(3) 0.042(3) 0.034(2) 0.003(2) 0.005(2) -0.0012(18)
C14 0.027(2) 0.048(3) 0.029(2) -0.001(2) 0.0010(17) -0.0040(18)
C15 0.039(3) 0.051(3) 0.044(2) 0.006(3) 0.006(2) -0.001(2)
C16 0.036(3) 0.067(4) 0.047(3) -0.017(3) 0.007(2) -0.003(2)
C17 0.053(3) 0.051(3) 0.037(2) -0.015(3) 0.003(2) 0.000(2)
C18 0.047(3) 0.048(3) 0.037(2) 0.003(2) 0.003(2) 0.000(2)

loop_
_atom_type_symbol
_atom_type_description
_atom_type_scat_dispersion_real
_atom_type_scat_dispersion_imag
_atom_type_scat_source
C C 0.0033 0.0016 'International Tables Vol C Tables 4.2.6.8 and 6.1.1.4'
H H 0.0000 0.0000 'International Tables Vol C Tables 4.2.6.8 and 6.1.1.4'
N N 0.0061 0.0033 'International Tables Vol C Tables 4.2.6.8 and 6.1.1.4'
O O 0.0106 0.0060 'International Tables Vol C Tables 4.2.6.8 and 6.1.1.4'
Co Co 0.3494 0.9721 'International Tables Vol C Tables 4.2.6.8 and 6.1.1.4'

loop_
_geom_angle_atom_site_label_1
_geom_angle_atom_site_label_2
_geom_angle_atom_site_label_3
_geom_angle
_geom_angle_publ_flag
O1 Co1 O5 178.85(11) y
O1 Co1 O3 88.14(10) y
O5 Co1 O3 91.99(10) y
O1 Co1 N3 96.90(13) y
O5 Co1 N3 84.25(13) y
O3 Co1 N3 88.04(10) y
O1 Co1 N2 88.59(12) y
O5 Co1 N2 90.28(12) y
O3 Co1 N2 84.91(11) y
N3 Co1 N2 170.93(11) y
O1 Co1 N1 84.86(11) y
O5 Co1 N1 95.01(11) y
O3 Co1 N1 172.98(12) y
N3 Co1 N1 92.28(11) y
N2 Co1 N1 95.41(11) y
C6 N1 C2 119.6(3) ?
C6 N1 Co1 128.9(3) ?
C2 N1 Co1 111.5(2) ?
C12 N2 C8 118.1(3) ?
C12 N2 Co1 130.4(3) ?
C8 N2 Co1 111.4(2) ?
C18 N3 C14 119.1(3) ?
C18 N3 Co1 128.5(3) ?
C14 N3 Co1 112.2(2) ?
C1 O1 Co1 115.3(2) ?
C7 O3 Co1 114.1(2) ?
C13 O5 Co1 115.6(2) ?
H13 O7 H14 109(2) ?
O2 C1 O1 125.6(4) ?
O2 C1 C2 121.7(4) ?
O1 C1 C2 112.7(3) ?
N1 C2 C3 120.8(4) ?
N1 C2 C1 114.6(3) ?
C3 C2 C1 124.6(4) ?
C4 C3 C2 119.5(4) ?
C4 C3 H1 123(2) ?
C2 C3 H1 118(2) ?
C5 C4 C3 119.2(4) ?
C5 C4 H2 122.1(19) ?
C3 C4 H2 118.7(19) ?
C4 C5 C6 119.6(4) ?
C4 C5 H3 122.2(17) ?
C6 C5 H3 118.0(17) ?
N1 C6 C5 121.2(4) ?
N1 C6 H4 114.9(16) ?
C5 C6 H4 123.9(17) ?
O4 C7 O3 125.4(4) ?
O4 C7 C8 119.4(4) ?
O3 C7 C8 115.2(3) ?
N2 C8 C9 121.9(4) ?
N2 C8 C7 113.1(3) ?
C9 C8 C7 125.0(4) ?
C8 C9 C10 119.9(4) ?
C8 C9 H5 120(2) ?
C10 C9 H5 120(2) ?
C9 C10 C11 119.4(4) ?
C9 C10 H6 118(2) ?
C11 C10 H6 122(2) ?
C12 C11 C10 118.5(4) ?
C12 C11 H7 114(2) ?
C10 C11 H7 127(2) ?
N2 C12 C11 122.2(4) ?
N2 C12 H8 114.0(17) ?
C11 C12 H8 123.7(17) ?
O6 C13 O5 124.8(4) ?
O6 C13 C14 121.7(4) ?
O5 C13 C14 113.4(3) ?
N3 C14 C15 120.9(4) ?
N3 C14 C13 113.7(3) ?
C15 C14 C13 125.5(4) ?
C16 C15 C14 120.0(4) ?
C16 C15 H9 124(2) ?
C14 C15 H9 116(2) ?
C15 C16 C17 119.5(4) ?
C15 C16 H10 118(2) ?
C17 C16 H10 122(2) ?
C16 C17 C18 118.6(4) ?
C16 C17 H11 128(2) ?
C18 C17 H11 114(2) ?
N3 C18 C17 122.0(4) ?
N3 C18 H12 111(2) ?
C17 C18 H12 127(2) ?

loop_
_geom_bond_atom_site_label_1
_geom_bond_atom_site_label_2
_geom_bond_distance
_geom_bond_publ_flag
Co1 O1 1.873(2) y
Co1 O5 1.877(2) y
Co1 O3 1.881(2) y
Co1 N3 1.900(3) y
Co1 N2 1.914(3) y
Co1 N1 1.917(3) y
N1 C6 1.328(4) ?
N1 C2 1.339(4) ?
N2 C12 1.334(4) ?
N2 C8 1.345(4) ?
N3 C18 1.330(4) ?
N3 C14 1.351(4) ?
O1 C1 1.301(4) ?
O2 C1 1.204(4) ?
O3 C7 1.271(4) ?
O4 C7 1.231(4) ?
O5 C13 1.287(4) ?
O6 C13 1.217(4) ?
O7 H13 0.887(10) ?
O7 H14 0.886(10) ?
C1 C2 1.494(5) ?
C2 C3 1.381(5) ?
C3 C4 1.362(5) ?
C3 H1 0.85(3) ?
C4 C5 1.355(5) ?
C4 H2 0.95(3) ?
C5 C6 1.381(5) ?
C5 H3 0.98(3) ?
C6 H4 0.97(3) ?
C7 C8 1.491(5) ?
C8 C9 1.345(5) ?
C9 C10 1.354(5) ?
C9 H5 0.84(3) ?
C10 C11 1.367(5) ?
C10 H6 0.92(3) ?
C11 C12 1.365(5) ?
C11 H7 1.02(3) ?
C12 H8 0.97(3) ?
C13 C14 1.478(5) ?
C14 C15 1.362(5) ?
C15 C16 1.358(5) ?
C15 H9 0.89(3) ?
C16 C17 1.369(5) ?
C16 H10 0.91(3) ?
C17 C18 1.373(5) ?
C17 H11 0.91(3) ?
C18 H12 0.90(3) ?

loop_
_geom_hbond_atom_site_label_D
_geom_hbond_atom_site_label_H
_geom_hbond_atom_site_label_A
_geom_hbond_site_symmetry_A
_geom_hbond_distance_DH
_geom_hbond_distance_HA
_geom_hbond_distance_DA
_geom_hbond_angle_DHA
O7 H14 O5 6 0.886(10) 2.012(15) 2.864(4) 161(3)
O7 H13 O4 . 0.887(10) 1.966(12) 2.845(4) 171(3)

loop_
_geom_torsion_atom_site_label_1
_geom_torsion_atom_site_label_2
_geom_torsion_atom_site_label_3
_geom_torsion_atom_site_label_4
_geom_torsion
C8 N2 N3 C14 -91.7(3)
O5 Co1 N1 C2 -173.3(2)
O1 Co1 O3 C7 -77.9(3)
